data_7224690
loop_
_publ_author_name
'Haikun Liu'
'Libing Liao'
'Maxim S. Molokeev'
'Qingfeng Guo'
'Yuanyuan Zhang'
'Lefu Mei'

_publ_section_title
;
 A novel single-phase white light emitting phosphor
 Ca9La(PO4)5(SiO4)F2:Dy3+: synthesis, crystal structure and luminescence
 properties
;
_journal_issue 0
_journal_name_full 'RSC Advances'
_journal_page_first 24577
_journal_page_last 24583
_journal_paper_doi 10.1039/c5ra23348h
_journal_volume 6
_journal_year 2016
_chemical_formula_moiety 'F2 La1.12 O24 P5 Si, 8.884(Ca)'
_chemical_formula_sum 'Ca8.88 F2 La1.12 O24 P5 Si'
_chemical_formula_weight 1116.03
_space_group_IT_number 176
_symmetry_cell_setting hexagonal
_symmetry_space_group_name_Hall '-P 6c'
_symmetry_space_group_name_H-M 'P 63/m'
_cell_angle_alpha 90
_cell_angle_beta 90
_cell_angle_gamma 120
_cell_formula_units_Z 1
_cell_length_a 9.43197(15)
_cell_length_b 9.43197(15)
_cell_length_c 6.92605(12)
_cell_measurement_temperature 300
_cell_volume 533.606(15)
_diffrn_ambient_temperature 300
_diffrn_measurement_device_type
;
D8 ADVANCE Bruker
;
_diffrn_radiation_monochromator none
_diffrn_radiation_probe x-ray
_diffrn_radiation_type
;
 Cu K\a~1~~2~
;
_exptl_absorpt_coefficient_mu 41.211
_exptl_crystal_density_diffrn 3.472998
_pd_char_colour
;
colourless
;
_pd_meas_2theta_range_inc 0.02
_pd_meas_2theta_range_max 129.952
_pd_meas_2theta_range_min 5.0001
_pd_meas_scan_method step
_pd_proc_ls_pref_orient_corr
;
no preferred orientation
;
_pd_proc_ls_profile_function PearsonVII
_pd_proc_ls_prof_R_factor 4.104
_pd_proc_ls_prof_wR_expected 3.330
_pd_proc_ls_prof_wR_factor 5.633
_pd_proc_number_of_points 6247.595
_pd_spec_mount_mode reflection
_refine_ls_goodness_of_fit_all 1.691
_refine_ls_R_I_factor 1.63
_refine_ls_shift/su_max 0.01000
_cod_data_source_file Ca9LaPO45SiO4F2.cif
_cod_data_source_block a
_cod_original_cell_volume 533.606(20)
_cod_original_sg_symbol_Hall
;
-P 6c
;
_cod_original_sg_symbol_H-M P63/m
_cod_original_formula_sum
;
Ca8.88 F2 La1.12 O24 P5 Si
;
_cod_database_code 7224690
_cod_database_fobs_code 7224690

loop_
_symmetry_equiv_pos_as_xyz
'x, y, z'
'-x, -y, -z'
'-x, -y, z+1/2'
'-x+y, -x, -z+1/2'
'-x+y, -x, z'
'-y, x-y, -z+1/2'
'-y, x-y, z'
'y, -x+y, -z'
'y, -x+y, z+1/2'
'x-y, x, -z'
'x-y, x, z+1/2'
'x, y, -z+1/2'

loop_
_atom_site_label
_atom_site_type_symbol
_atom_site_fract_x
_atom_site_fract_y
_atom_site_fract_z
_atom_site_occupancy
_atom_site_B_iso_or_equiv
La1 La 0.23945(20) -0.01150(26) 0.25 0.1582(45) 1.038(99)
Ca1 Ca 0.23945(20) -0.01150(26) 0.25 0.8418(45) 1.038(99)
La2 La 0.6666667 0.3333333 -0.00034(56) 0.0417(31) 1.29(11)
Ca2 Ca 0.6666667 0.3333333 -0.00034(56) 0.9583(31) 1.29(11)
Si Si 0.39895(35) 0.36980(33) 0.25 0.166667 0.62(12)
P P 0.39895(35) 0.36980(33) 0.25 0.833333 0.62(12)
O1 O 0.58916(81) 0.46369(85) 0.25 1 1.50(14)
O2 O 0.32878(73) 0.48489(76) 0.25 1 1.50(14)
O3 O 0.33792(48) 0.25922(52) 0.06891(59) 1 1.50(14)
F F 0 0 0.25 1 1.50(14)

loop_
_diffrn_radiation_wavelength
_diffrn_radiation_wavelength_wt
1.5406 1.0000
1.5443 0.5000

loop_
_geom_angle_atom_site_label_1
_geom_angle_atom_site_label_2
_geom_angle_atom_site_label_3
_geom_angle
_geom_angle_site_symmetry_1
_geom_angle_site_symmetry_3
O1 La1 O2 102.12(21) 6_655 4_555
O1 La1 O3 73.92(20) 6_655 1_555
O1 La1 O3 85.233(87) 6_655 8_555
O1 La1 F 150.23(51) 6_655 1_555
O2 La1 O3 150.11(84) 4_555 1_555
O2 La1 O3 73.49(18) 4_555 8_555
O2 La1 F 107.65(15) 4_555 1_555
O3 La1 O3 76.65(17) 1_555 8_555
O3 La1 O3 134.06(39) 1_555 9_555
O3 La1 O3 58.52(29) 1_555 12_555
O3 La1 F 80.185(83) 1_555 1_555
O3 La1 O3 142.73(49) 8_555 9_555
O3 La1 F 103.022(77) 8_555 1_555
O1 Ca1 O2 102.12(21) 6_655 4_555
O1 Ca1 O3 73.92(20) 6_655 1_555
O1 Ca1 O3 85.233(87) 6_655 8_555
O1 Ca1 F 150.23(51) 6_655 1_555
O2 Ca1 O3 150.11(84) 4_555 1_555
O2 Ca1 O3 73.49(18) 4_555 8_555
O2 Ca1 F 107.65(15) 4_555 1_555
O3 Ca1 O3 76.65(17) 1_555 8_555
O3 Ca1 O3 134.06(39) 1_555 9_555
O3 Ca1 O3 58.52(29) 1_555 12_555
O3 Ca1 F 80.185(83) 1_555 1_555
O3 Ca1 O3 142.73(49) 8_555 9_555
O3 Ca1 F 103.022(77) 8_555 1_555
O1 La2 O1 75.06(20) 1_555 4_665
O1 La2 O2 93.12(13) 1_555 2_665
O1 La2 O2 124.65(30) 1_555 8_555
O1 La2 O3 56.09(26) 1_555 1_555
O1 La2 O3 68.59(24) 1_555 5_665
O1 La2 O3 124.42(30) 1_555 7_655
O2 La2 O2 74.59(22) 2_665 8_555
O2 La2 O3 85.75(12) 2_665 1_555
O2 La2 O3 69.12(23) 2_665 5_665
O2 La2 O3 142.3(50) 2_665 7_655
O3 La2 O3 117.24(18) 1_555 5_665
O1 Ca2 O1 75.06(20) 1_555 4_665
O1 Ca2 O2 93.12(13) 1_555 2_665
O1 Ca2 O2 124.65(30) 1_555 8_555
O1 Ca2 O3 56.09(26) 1_555 1_555
O1 Ca2 O3 68.59(24) 1_555 5_665
O1 Ca2 O3 124.42(30) 1_555 7_655
O2 Ca2 O2 74.59(22) 2_665 8_555
O2 Ca2 O3 85.75(12) 2_665 1_555
O2 Ca2 O3 69.12(23) 2_665 5_665
O2 Ca2 O3 142.3(50) 2_665 7_655
O3 Ca2 O3 117.24(18) 1_555 5_665
O1 Si O2 112.45(34) 1_555 1_555
O1 Si O3 108.59(24) 1_555 1_555
O2 Si O3 109.37(24) 1_555 1_555
O3 Si O3 108.38(29) 1_555 12_555
O1 P O2 112.45(34) 1_555 1_555
O1 P O3 108.59(24) 1_555 1_555
O2 P O3 109.37(24) 1_555 1_555
O3 P O3 108.38(29) 1_555 12_555

loop_
_geom_bond_atom_site_label_1
_geom_bond_atom_site_label_2
_geom_bond_distance
_geom_bond_site_symmetry_2
La1 O1 2.4273(73) 6_655
La1 O2 2.6872(64) 4_555
La1 O3 2.5660(46) .
La1 O3 2.3310(41) 8_555
La1 F 2.3146(19) .
Ca1 O1 2.4273(73) 6_655
Ca1 O2 2.6872(64) 4_555
Ca1 O3 2.5660(46) .
Ca1 O3 2.3310(41) 8_555
Ca1 F 2.3146(19) .
La2 O1 2.4395(56) .
La2 O2 2.4203(48) 2_665
La2 O3 2.8576(41) .
Ca2 O1 2.4395(56) .
Ca2 O2 2.4203(48) 2_665
Ca2 O3 2.8576(41) .
Si O1 1.5537(51) .
Si O2 1.5280(51) .
Si O3 1.5466(44) .
P O1 1.5537(51) .
P O2 1.5280(51) .
P O3 1.5466(44) .
